data_1555242
loop_
_publ_author_name
'Chen, Jing-Xing'
'Han, Jian-Wei'
'Wong, Henry N. C.'

_publ_section_title
;
 Synthesis and Chiroptical Properties of Double-Helical (M)- and
 (P)-o-Oligophenylenes.
;
_journal_issue 17
_journal_name_full 'Organic letters'
_journal_page_first 4296
_journal_page_last 4299
_journal_paper_doi 10.1021/acs.orglett.5b02102
_journal_volume 17
_journal_year 2015
_chemical_formula_sum 'C26 H18 O2'
_chemical_formula_weight 362.40
_space_group_IT_number 20
_space_group_name_Hall 'C 2c 2'
_space_group_name_H-M_alt 'C 2 2 21'
_symmetry_cell_setting orthorhombic
_symmetry_space_group_name_H-M 'C 2 2 21'
_atom_sites_solution_hydrogens geom
_atom_sites_solution_primary direct
_atom_sites_solution_secondary difmap
_audit_creation_method SHELXL-97
_cell_angle_alpha 90.00
_cell_angle_beta 90.00
_cell_angle_gamma 90.00
_cell_formula_units_Z 8
_cell_length_a 9.6233(2)
_cell_length_b 28.1324(4)
_cell_length_c 14.4388(2)
_cell_measurement_temperature 100(2)
_cell_volume 3908.97(11)
_computing_cell_refinement SAINT(Bruker,2001)
_computing_data_collection APEX2(Bruker,2003)
_computing_data_reduction APEX2(Bruker,2003)
_computing_molecular_graphics DIAMOND
_computing_publication_material 'SHELXL-97 (Sheldrick, 1997)'
_computing_structure_refinement 'SHELXL-97 (Sheldrick, 1997)'
_computing_structure_solution 'SHELXS-97 (Sheldrick, 1997)'
_diffrn_ambient_temperature 100(2)
_diffrn_measured_fraction_theta_full 0.983
_diffrn_measured_fraction_theta_max 0.983
_diffrn_measurement_device_type 'Bruker APEX II CCD diffractometer'
_diffrn_measurement_method '\f and \w scan'
_diffrn_radiation_monochromator graphite
_diffrn_radiation_source 'fine-focus sealed tube'
_diffrn_radiation_type CuK\a
_diffrn_radiation_wavelength 1.54178
_diffrn_reflns_av_R_equivalents 0.0312
_diffrn_reflns_av_sigmaI/netI 0.0193
_diffrn_reflns_limit_h_max 11
_diffrn_reflns_limit_h_min -11
_diffrn_reflns_limit_k_max 33
_diffrn_reflns_limit_k_min -23
_diffrn_reflns_limit_l_max 17
_diffrn_reflns_limit_l_min -16
_diffrn_reflns_number 25137
_diffrn_reflns_theta_full 67.99
_diffrn_reflns_theta_max 67.99
_diffrn_reflns_theta_min 4.39
_exptl_absorpt_coefficient_mu 0.605
_exptl_absorpt_correction_type none
_exptl_crystal_colour colorless
_exptl_crystal_density_diffrn 1.232
_exptl_crystal_density_method 'not measured'
_exptl_crystal_description block
_exptl_crystal_F_000 1520
_exptl_crystal_size_max 0.30
_exptl_crystal_size_mid 0.25
_exptl_crystal_size_min 0.20
_refine_diff_density_max 0.131
_refine_diff_density_min -0.176
_refine_diff_density_rms 0.041
_refine_ls_abs_structure_details 'Flack H D (1983), Acta Cryst. A39, 876-881'
_refine_ls_abs_structure_Flack -0.04(18)
_refine_ls_extinction_method none
_refine_ls_goodness_of_fit_ref 1.026
_refine_ls_hydrogen_treatment constr
_refine_ls_matrix_type full
_refine_ls_number_parameters 253
_refine_ls_number_reflns 3481
_refine_ls_number_restraints 0
_refine_ls_restrained_S_all 1.026
_refine_ls_R_factor_all 0.0318
_refine_ls_R_factor_gt 0.0297
_refine_ls_shift/su_max 0.000
_refine_ls_shift/su_mean 0.000
_refine_ls_structure_factor_coef Fsqd
_refine_ls_weighting_details 'calc w=1/[\s^2^(Fo^2^)+(0.0479P)^2^+1.0336P] where P=(Fo^2^+2Fc^2^)/3'
_refine_ls_weighting_scheme calc
_refine_ls_wR_factor_gt 0.0749
_refine_ls_wR_factor_ref 0.0764
_reflns_number_gt 3295
_reflns_number_total 3481
_reflns_threshold_expression >2sigma(I)
_cod_data_source_file (P)-12.cif
_cod_data_source_block p
_cod_original_sg_symbol_H-M C222(1)
_cod_database_code 1555242

loop_
_symmetry_equiv_pos_as_xyz
'x, y, z'
'-x, -y, z+1/2'
'-x, y, -z+1/2'
'x, -y, -z'
'x+1/2, y+1/2, z'
'-x+1/2, -y+1/2, z+1/2'
'-x+1/2, y+1/2, -z+1/2'
'x+1/2, -y+1/2, -z'

loop_
_atom_site_label
_atom_site_type_symbol
_atom_site_fract_x
_atom_site_fract_y
_atom_site_fract_z
_atom_site_U_iso_or_equiv
_atom_site_adp_type
_atom_site_occupancy
_atom_site_symmetry_multiplicity
_atom_site_calc_flag
_atom_site_refinement_flags
O1 O 0.52281(10) -0.01659(3) 0.35331(7) 0.0274(2) Uani 1 1 d .
O2 O 0.62047(9) 0.43781(3) 0.32631(6) 0.0232(2) Uani 1 1 d .
C1 C 0.62163(13) 0.01498(4) 0.32477(9) 0.0204(3) Uani 1 1 d .
C2 C 0.57395(13) 0.05115(4) 0.26550(8) 0.0181(3) Uani 1 1 d .
C3 C 0.66842(13) 0.08547(4) 0.23442(8) 0.0180(3) Uani 1 1 d .
C4 C 0.80741(13) 0.08305(5) 0.26145(9) 0.0206(3) Uani 1 1 d .
H4A H 0.8714 0.1064 0.2404 0.025 Uiso 1 1 calc R
C5 C 0.85216(13) 0.04693(5) 0.31866(9) 0.0223(3) Uani 1 1 d .
H5A H 0.9473 0.0453 0.3359 0.027 Uiso 1 1 calc R
C6 C 0.76032(13) 0.01289(5) 0.35131(9) 0.0228(3) Uani 1 1 d .
H6A H 0.7918 -0.0116 0.3914 0.027 Uiso 1 1 calc R
C7 C 0.62247(12) 0.12415(4) 0.17122(9) 0.0179(3) Uani 1 1 d .
C8 C 0.52619(12) 0.15834(4) 0.20134(8) 0.0168(3) Uani 1 1 d .
C9 C 0.48382(13) 0.19464(4) 0.14085(8) 0.0175(3) Uani 1 1 d .
C10 C 0.53864(13) 0.19665(5) 0.05166(9) 0.0224(3) Uani 1 1 d .
H10A H 0.5088 0.2209 0.0103 0.027 Uiso 1 1 calc R
C11 C 0.63643(15) 0.16361(5) 0.02269(9) 0.0253(3) Uani 1 1 d .
H11A H 0.6748 0.1656 -0.0378 0.030 Uiso 1 1 calc R
C12 C 0.67784(14) 0.12778(5) 0.08214(9) 0.0227(3) Uani 1 1 d .
H12A H 0.7450 0.1053 0.0621 0.027 Uiso 1 1 calc R
C13 C 0.38221(12) 0.23129(4) 0.17370(8) 0.0174(2) Uani 1 1 d .
C14 C 0.24342(13) 0.22910(5) 0.14614(8) 0.0197(3) Uani 1 1 d .
H14A H 0.2139 0.2049 0.1048 0.024 Uiso 1 1 calc R
C15 C 0.14828(12) 0.26215(5) 0.17883(9) 0.0211(3) Uani 1 1 d .
H15A H 0.0535 0.2601 0.1609 0.025 Uiso 1 1 calc R
C16 C 0.19187(13) 0.29808(5) 0.23758(8) 0.0194(3) Uani 1 1 d .
H16A H 0.1264 0.3207 0.2596 0.023 Uiso 1 1 calc R
C17 C 0.33039(13) 0.30157(4) 0.26485(8) 0.0168(3) Uani 1 1 d .
C18 C 0.42629(12) 0.26747(4) 0.23353(8) 0.0164(2) Uani 1 1 d .
C19 C 0.37639(12) 0.33982(4) 0.32865(8) 0.0168(2) Uani 1 1 d .
C20 C 0.32330(14) 0.34230(5) 0.41885(8) 0.0196(3) Uani 1 1 d .
H20A H 0.2555 0.3200 0.4388 0.024 Uiso 1 1 calc R
C21 C 0.36952(14) 0.37714(5) 0.47872(8) 0.0211(3) Uani 1 1 d .
H21A H 0.3324 0.3789 0.5396 0.025 Uiso 1 1 calc R
C22 C 0.47009(13) 0.40984(4) 0.45076(9) 0.0208(3) Uani 1 1 d .
H22A H 0.5028 0.4333 0.4927 0.025 Uiso 1 1 calc R
C23 C 0.52194(13) 0.40784(4) 0.36117(9) 0.0184(3) Uani 1 1 d .
C24 C 0.47377(12) 0.37318(4) 0.29858(8) 0.0170(3) Uani 1 1 d .
C25 C 0.57011(17) -0.05839(5) 0.39970(12) 0.0396(4) Uani 1 1 d .
H25A H 0.4901 -0.0781 0.4167 0.059 Uiso 1 1 calc R
H25B H 0.6210 -0.0493 0.4558 0.059 Uiso 1 1 calc R
H25C H 0.6316 -0.0764 0.3585 0.059 Uiso 1 1 calc R
C26 C 0.67855(15) 0.47226(5) 0.38724(9) 0.0226(3) Uani 1 1 d .
H26A H 0.7474 0.4913 0.3538 0.034 Uiso 1 1 calc R
H26B H 0.7236 0.4561 0.4394 0.034 Uiso 1 1 calc R
H26C H 0.6047 0.4930 0.4105 0.034 Uiso 1 1 calc R

loop_
_atom_site_aniso_label
_atom_site_aniso_U_11
_atom_site_aniso_U_22
_atom_site_aniso_U_33
_atom_site_aniso_U_23
_atom_site_aniso_U_13
_atom_site_aniso_U_12
O1 0.0249(5) 0.0194(5) 0.0377(5) 0.0098(4) 0.0005(4) -0.0005(4)
O2 0.0291(5) 0.0204(4) 0.0200(4) -0.0032(4) 0.0046(4) -0.0088(4)
C1 0.0223(6) 0.0171(6) 0.0217(6) -0.0002(5) 0.0018(5) -0.0005(5)
C2 0.0188(6) 0.0166(6) 0.0188(6) -0.0029(5) 0.0014(5) 0.0019(5)
C3 0.0197(6) 0.0170(6) 0.0174(6) -0.0043(5) 0.0022(5) 0.0013(5)
C4 0.0196(6) 0.0216(6) 0.0208(6) -0.0040(5) 0.0025(5) -0.0014(5)
C5 0.0187(6) 0.0282(7) 0.0199(6) -0.0037(5) -0.0018(5) 0.0030(5)
C6 0.0253(7) 0.0240(7) 0.0193(6) -0.0002(5) -0.0012(5) 0.0059(5)
C7 0.0171(6) 0.0160(6) 0.0207(6) -0.0023(5) -0.0001(5) -0.0032(5)
C8 0.0177(6) 0.0148(6) 0.0179(6) -0.0021(5) 0.0002(5) -0.0044(5)
C9 0.0186(6) 0.0150(6) 0.0190(6) -0.0019(5) -0.0016(5) -0.0032(5)
C10 0.0280(7) 0.0205(7) 0.0189(6) 0.0024(5) -0.0003(5) 0.0004(5)
C11 0.0329(7) 0.0253(7) 0.0178(6) -0.0005(5) 0.0069(5) 0.0002(6)
C12 0.0251(7) 0.0202(7) 0.0228(6) -0.0035(5) 0.0037(5) 0.0019(5)
C13 0.0212(6) 0.0162(6) 0.0147(5) 0.0027(5) 0.0013(5) -0.0006(5)
C14 0.0233(6) 0.0206(6) 0.0153(5) 0.0006(5) -0.0016(5) -0.0040(5)
C15 0.0172(6) 0.0258(7) 0.0203(6) 0.0019(5) -0.0018(5) -0.0014(5)
C16 0.0197(6) 0.0203(6) 0.0182(6) 0.0028(5) 0.0025(5) 0.0025(5)
C17 0.0192(6) 0.0151(6) 0.0160(5) 0.0039(5) 0.0010(4) 0.0008(5)
C18 0.0185(6) 0.0149(6) 0.0156(5) 0.0036(5) 0.0012(5) -0.0023(5)
C19 0.0164(5) 0.0157(6) 0.0182(6) 0.0018(5) -0.0011(5) 0.0034(5)
C20 0.0215(6) 0.0174(6) 0.0199(6) 0.0032(5) 0.0020(5) 0.0006(5)
C21 0.0263(6) 0.0217(7) 0.0153(6) 0.0010(5) 0.0046(5) 0.0015(6)
C22 0.0264(7) 0.0179(6) 0.0181(6) -0.0018(5) -0.0014(5) 0.0006(5)
C23 0.0198(6) 0.0154(6) 0.0201(6) 0.0026(5) 0.0004(5) 0.0013(5)
C24 0.0194(6) 0.0150(6) 0.0168(6) 0.0003(5) 0.0001(5) 0.0037(5)
C25 0.0363(8) 0.0264(8) 0.0562(10) 0.0206(8) -0.0039(7) -0.0003(7)
C26 0.0277(6) 0.0188(6) 0.0213(6) -0.0006(5) -0.0027(5) -0.0043(5)

loop_
_atom_type_symbol
_atom_type_description
_atom_type_scat_dispersion_real
_atom_type_scat_dispersion_imag
_atom_type_scat_source
C C 0.0181 0.0091 'International Tables Vol C Tables 4.2.6.8 and 6.1.1.4'
H H 0.0000 0.0000 'International Tables Vol C Tables 4.2.6.8 and 6.1.1.4'
O O 0.0492 0.0322 'International Tables Vol C Tables 4.2.6.8 and 6.1.1.4'

loop_
_geom_angle_atom_site_label_1
_geom_angle_atom_site_label_2
_geom_angle_atom_site_label_3
_geom_angle
_geom_angle_site_symmetry_3
C1 O1 C25 117.09(11) .
C23 O2 C26 117.74(10) .
O1 C1 C6 123.94(12) .
O1 C1 C2 115.28(11) .
C6 C1 C2 120.78(11) .
C3 C2 C1 118.83(12) .
C3 C2 C2 121.55(10) 3_655
C1 C2 C2 119.59(10) 3_655
C4 C3 C2 119.95(12) .
C4 C3 C7 119.50(11) .
C2 C3 C7 120.54(11) .
C5 C4 C3 120.21(12) .
C5 C4 H4A 119.9 .
C3 C4 H4A 119.9 .
C4 C5 C6 120.93(12) .
C4 C5 H5A 119.5 .
C6 C5 H5A 119.5 .
C5 C6 C1 119.30(12) .
C5 C6 H6A 120.3 .
C1 C6 H6A 120.3 .
C12 C7 C8 119.14(11) .
C12 C7 C3 120.35(11) .
C8 C7 C3 120.48(11) .
C9 C8 C7 119.80(11) .
C9 C8 C8 119.17(9) 3_655
C7 C8 C8 120.94(10) 3_655
C10 C9 C8 119.64(11) .
C10 C9 C13 120.80(11) .
C8 C9 C13 119.54(11) .
C11 C10 C9 120.57(12) .
C11 C10 H10A 119.7 .
C9 C10 H10A 119.7 .
C12 C11 C10 119.79(12) .
C12 C11 H11A 120.1 .
C10 C11 H11A 120.1 .
C11 C12 C7 121.02(12) .
C11 C12 H12A 119.5 .
C7 C12 H12A 119.5 .
C14 C13 C18 119.86(11) .
C14 C13 C9 120.29(11) .
C18 C13 C9 119.85(11) .
C15 C14 C13 120.34(12) .
C15 C14 H14A 119.8 .
C13 C14 H14A 119.8 .
C16 C15 C14 119.84(11) .
C16 C15 H15A 120.1 .
C14 C15 H15A 120.1 .
C15 C16 C17 120.96(12) .
C15 C16 H16A 119.5 .
C17 C16 H16A 119.5 .
C16 C17 C18 119.27(12) .
C16 C17 C19 120.79(11) .
C18 C17 C19 119.91(11) .
C13 C18 C17 119.70(11) .
C13 C18 C18 118.89(9) 3_655
C17 C18 C18 121.35(9) 3_655
C24 C19 C20 120.06(11) .
C24 C19 C17 119.66(10) .
C20 C19 C17 120.29(11) .
C21 C20 C19 120.00(12) .
C21 C20 H20A 120.0 .
C19 C20 H20A 120.0 .
C20 C21 C22 120.70(11) .
C20 C21 H21A 119.7 .
C22 C21 H21A 119.7 .
C23 C22 C21 119.51(12) .
C23 C22 H22A 120.2 .
C21 C22 H22A 120.2 .
O2 C23 C22 124.65(11) .
O2 C23 C24 114.82(11) .
C22 C23 C24 120.54(11) .
C19 C24 C23 119.14(11) .
C19 C24 C24 121.35(10) 3_655
C23 C24 C24 119.50(10) 3_655
O1 C25 H25A 109.5 .
O1 C25 H25B 109.5 .
H25A C25 H25B 109.5 .
O1 C25 H25C 109.5 .
H25A C25 H25C 109.5 .
H25B C25 H25C 109.5 .
O2 C26 H26A 109.5 .
O2 C26 H26B 109.5 .
H26A C26 H26B 109.5 .
O2 C26 H26C 109.5 .
H26A C26 H26C 109.5 .
H26B C26 H26C 109.5 .

loop_
_geom_bond_atom_site_label_1
_geom_bond_atom_site_label_2
_geom_bond_distance
_geom_bond_site_symmetry_2
O1 C1 1.3648(15) .
O1 C25 1.4279(17) .
O2 C23 1.3651(15) .
O2 C26 1.4233(15) .
C1 C6 1.3897(18) .
C1 C2 1.4064(18) .
C2 C3 1.4001(18) .
C2 C2 1.492(2) 3_655
C3 C4 1.3950(18) .
C3 C7 1.4873(17) .
C4 C5 1.3787(19) .
C4 H4A 0.9500 .
C5 C6 1.3858(19) .
C5 H5A 0.9500 .
C6 H6A 0.9500 .
C7 C12 1.3960(18) .
C7 C8 1.4045(18) .
C8 C9 1.4043(17) .
C8 C8 1.493(2) 3_655
C9 C10 1.3927(18) .
C9 C13 1.4980(17) .
C10 C11 1.3874(19) .
C10 H10A 0.9500 .
C11 C12 1.3827(19) .
C11 H11A 0.9500 .
C12 H12A 0.9500 .
C13 C14 1.3950(17) .
C13 C18 1.4009(17) .
C14 C15 1.3878(18) .
C14 H14A 0.9500 .
C15 C16 1.3844(18) .
C15 H15A 0.9500 .
C16 C17 1.3934(18) .
C16 H16A 0.9500 .
C17 C18 1.4059(17) .
C17 C19 1.4842(17) .
C18 C18 1.496(2) 3_655
C19 C24 1.3955(18) .
C19 C20 1.4006(17) .
C20 C21 1.3805(19) .
C20 H20A 0.9500 .
C21 C22 1.3949(19) .
C21 H21A 0.9500 .
C22 C23 1.3876(18) .
C22 H22A 0.9500 .
C23 C24 1.4080(18) .
C24 C24 1.491(2) 3_655
C25 H25A 0.9800 .
C25 H25B 0.9800 .
C25 H25C 0.9800 .
C26 H26A 0.9800 .
C26 H26B 0.9800 .
C26 H26C 0.9800 .

loop_
_geom_torsion_atom_site_label_1
_geom_torsion_atom_site_label_2
_geom_torsion_atom_site_label_3
_geom_torsion_atom_site_label_4
_geom_torsion
_geom_torsion_site_symmetry_1
_geom_torsion_site_symmetry_4
C25 O1 C1 C6 -11.17(19) . .
C25 O1 C1 C2 169.21(12) . .
O1 C1 C2 C3 178.88(11) . .
C6 C1 C2 C3 -0.75(18) . .
O1 C1 C2 C2 -3.33(17) . 3_655
C6 C1 C2 C2 177.04(13) . 3_655
C1 C2 C3 C4 0.75(17) . .
C2 C2 C3 C4 -176.99(12) 3_655 .
C1 C2 C3 C7 179.63(11) . .
C2 C2 C3 C7 1.89(18) 3_655 .
C2 C3 C4 C5 0.05(18) . .
C7 C3 C4 C5 -178.84(11) . .
C3 C4 C5 C6 -0.89(19) . .
C4 C5 C6 C1 0.89(19) . .
O1 C1 C6 C5 -179.66(12) . .
C2 C1 C6 C5 -0.06(19) . .
C4 C3 C7 C12 61.93(16) . .
C2 C3 C7 C12 -116.95(13) . .
C4 C3 C7 C8 -116.07(13) . .
C2 C3 C7 C8 65.05(15) . .
C12 C7 C8 C9 1.97(17) . .
C3 C7 C8 C9 180.00(10) . .
C12 C7 C8 C8 -174.58(11) . 3_655
C3 C7 C8 C8 3.44(18) . 3_655
C7 C8 C9 C10 -0.54(17) . .
C8 C8 C9 C10 176.08(12) 3_655 .
C7 C8 C9 C13 -179.38(11) . .
C8 C8 C9 C13 -2.76(17) 3_655 .
C8 C9 C10 C11 -1.12(19) . .
C13 C9 C10 C11 177.70(12) . .
C9 C10 C11 C12 1.3(2) . .
C10 C11 C12 C7 0.2(2) . .
C8 C7 C12 C11 -1.80(19) . .
C3 C7 C12 C11 -179.83(12) . .
C10 C9 C13 C14 77.74(16) . .
C8 C9 C13 C14 -103.44(14) . .
C10 C9 C13 C18 -103.28(14) . .
C8 C9 C13 C18 75.54(15) . .
C18 C13 C14 C15 -1.00(18) . .
C9 C13 C14 C15 177.98(11) . .
C13 C14 C15 C16 1.34(18) . .
C14 C15 C16 C17 -0.19(18) . .
C15 C16 C17 C18 -1.28(18) . .
C15 C16 C17 C19 -179.33(11) . .
C14 C13 C18 C17 -0.48(17) . .
C9 C13 C18 C17 -179.46(10) . .
C14 C13 C18 C18 176.52(11) . 3_655
C9 C13 C18 C18 -2.46(17) . 3_655
C16 C17 C18 C13 1.61(17) . .
C19 C17 C18 C13 179.67(10) . .
C16 C17 C18 C18 -175.32(11) . 3_655
C19 C17 C18 C18 2.75(17) . 3_655
C16 C17 C19 C24 -117.84(13) . .
C18 C17 C19 C24 64.13(15) . .
C16 C17 C19 C20 62.65(16) . .
C18 C17 C19 C20 -115.39(13) . .
C24 C19 C20 C21 -1.39(18) . .
C17 C19 C20 C21 178.12(11) . .
C19 C20 C21 C22 -0.67(19) . .
C20 C21 C22 C23 1.33(19) . .
C26 O2 C23 C22 2.83(18) . .
C26 O2 C23 C24 -177.05(10) . .
C21 C22 C23 O2 -179.82(12) . .
C21 C22 C23 C24 0.06(18) . .
C20 C19 C24 C23 2.74(18) . .
C17 C19 C24 C23 -176.78(10) . .
C20 C19 C24 C24 -176.50(11) . 3_655
C17 C19 C24 C24 3.98(18) . 3_655
O2 C23 C24 C19 177.81(11) . .
C22 C23 C24 C19 -2.08(18) . .
O2 C23 C24 C24 -2.94(17) . 3_655
C22 C23 C24 C24 177.17(12) . 3_655
